data_4304648
loop_
_publ_author_name
'Manoja K. Samantaray'
'Keliang Pang'
'Mobin M. Shaikh'
'Prasenjit Ghosh'

_publ_section_title
;
From Large 12-Membered Macrometallacycles to Ionic (NHC)2M+Cl- Type
Complexes of Gold and Silver by Modulation of the N-Substituent of
Amido-Functionalized N-Heterocyclic Carbene (NHC) Ligands
;
_journal_name_full 'Inorganic Chemistry'
_journal_page_first 4153
_journal_page_last 4165
_journal_paper_doi 10.1021/ic702186g
_journal_volume 47
_journal_year 2008
_chemical_formula_sum 'C24 H42 Ag Cl N6 O2'
_chemical_formula_weight 589.96
_chemical_name_systematic
;
 ?
;
_space_group_IT_number 15
_symmetry_cell_setting monoclinic
_symmetry_space_group_name_Hall '-C 2yc'
_symmetry_space_group_name_H-M 'C 1 2/c 1'
_atom_sites_solution_hydrogens geom
_atom_sites_solution_primary direct
_atom_sites_solution_secondary difmap
_audit_creation_method SHELXL-97
_cell_angle_alpha 90.00
_cell_angle_beta 93.132(5)
_cell_angle_gamma 90.00
_cell_formula_units_Z 4
_cell_length_a 14.8308(7)
_cell_length_b 15.3548(11)
_cell_length_c 13.3109(8)
_cell_measurement_reflns_used 25
_cell_measurement_temperature 293(2)
_cell_measurement_theta_max 14.1700
_cell_measurement_theta_min 10.1100
_cell_volume 3026.7(3)
_computing_cell_refinement 'Argus (Nonius, MACH3 software)'
_computing_data_collection 'Argus (Nonius, MACH3 software)'
_computing_data_reduction 'Maxus (Nonius software)'
_computing_molecular_graphics Ortep
_computing_publication_material Shelx97
_computing_structure_refinement 'SHELXL-97 (Sheldrick, 1997)'
_computing_structure_solution 'SHELXS-97 (Sheldrick, 1990)'
_diffrn_ambient_temperature 293(2)
_diffrn_measured_fraction_theta_full 1.000
_diffrn_measured_fraction_theta_max 1.000
_diffrn_measurement_device_type 'Nonius MACH3'
_diffrn_measurement_method \w/q-scan
_diffrn_radiation_monochromator graphite
_diffrn_radiation_source 'fine-focus sealed tube'
_diffrn_radiation_type MoK\a
_diffrn_radiation_wavelength 0.71073
_diffrn_reflns_av_R_equivalents 0.0263
_diffrn_reflns_av_sigmaI/netI 0.0643
_diffrn_reflns_limit_h_max 0
_diffrn_reflns_limit_h_min -19
_diffrn_reflns_limit_k_max 19
_diffrn_reflns_limit_k_min 0
_diffrn_reflns_limit_l_max 17
_diffrn_reflns_limit_l_min -17
_diffrn_reflns_number 3600
_diffrn_reflns_theta_full 25.00
_diffrn_reflns_theta_max 27.46
_diffrn_reflns_theta_min 1.91
_diffrn_standards_decay_% <3%
_diffrn_standards_interval_time 3600
_diffrn_standards_number 3
_exptl_absorpt_coefficient_mu 0.783
_exptl_absorpt_correction_T_max 0.8284
_exptl_absorpt_correction_T_min 0.7713
_exptl_absorpt_correction_type psi-scan
_exptl_crystal_colour colourless
_exptl_crystal_density_diffrn 1.295
_exptl_crystal_density_method 'not measured'
_exptl_crystal_description block
_exptl_crystal_F_000 1232
_exptl_crystal_size_max 0.35
_exptl_crystal_size_mid 0.30
_exptl_crystal_size_min 0.25
_refine_diff_density_max 0.540
_refine_diff_density_min -0.551
_refine_diff_density_rms 0.085
_refine_ls_extinction_method none
_refine_ls_goodness_of_fit_ref 1.034
_refine_ls_hydrogen_treatment mixed
_refine_ls_matrix_type full
_refine_ls_number_parameters 164
_refine_ls_number_reflns 3472
_refine_ls_number_restraints 0
_refine_ls_restrained_S_all 1.034
_refine_ls_R_factor_all 0.1064
_refine_ls_R_factor_gt 0.0487
_refine_ls_shift/su_max 0.000
_refine_ls_shift/su_mean 0.000
_refine_ls_structure_factor_coef Fsqd
_refine_ls_weighting_details 'calc w=1/[\s^2^(Fo^2^)+(0.0523P)^2^+4.3781P] where P=(Fo^2^+2Fc^2^)/3'
_refine_ls_weighting_scheme calc
_refine_ls_wR_factor_gt 0.1044
_refine_ls_wR_factor_ref 0.1228
_reflns_number_gt 2328
_reflns_number_total 3472
_reflns_threshold_expression >2sigma(I)
_cod_data_source_file ic702186g-file011.cif
_cod_data_source_block pg100a
_cod_depositor_comments
;
The following automatic conversions were performed:
'_symmetry_cell_setting' value 'Monoclinic' changed to 'monoclinic'
according to '/home/saulius/struct/CIF-dictionaries/cif_core.dic'
dictionary named 'cif_core.dic' version 2.4.1 from
2010-06-29.

'_exptl_absorpt_correction_type' value 'Psi-scan' changed to
'psi-scan' according to
'/home/saulius/struct/CIF-dictionaries/cif_core.dic' dictionary named
'cif_core.dic' version 2.4.1 from 2010-06-29.

Automatic conversion script
Id: cif_fix_enum 1527 2010-12-29 10:47:43Z saulius 
;
_cod_original_sg_symbol_H-M 'C 2/c'
_cod_database_code 4304648

loop_
_symmetry_equiv_pos_as_xyz
'x, y, z'
'-x, y, -z+1/2'
'x+1/2, y+1/2, z'
'-x+1/2, y+1/2, -z+1/2'
'-x, -y, -z'
'x, -y, z-1/2'
'-x+1/2, -y+1/2, -z'
'x+1/2, -y+1/2, z-1/2'

loop_
_atom_site_label
_atom_site_type_symbol
_atom_site_fract_x
_atom_site_fract_y
_atom_site_fract_z
_atom_site_U_iso_or_equiv
_atom_site_adp_type
_atom_site_occupancy
_atom_site_symmetry_multiplicity
_atom_site_calc_flag
_atom_site_refinement_flags
_atom_site_disorder_assembly
_atom_site_disorder_group
Ag1 Ag 0.5000 0.36560(3) 0.2500 0.05105(18) Uani 1 2 d S . .
Cl1 Cl 0.5000 0.06229(11) 0.2500 0.0720(5) Uani 1 2 d S . .
N1 N 0.3024(2) 0.4320(2) 0.2484(3) 0.0517(8) Uani 1 1 d . . .
N2 N 0.30903(19) 0.3103(2) 0.1727(2) 0.0418(7) Uani 1 1 d . . .
N3 N 0.4826(2) 0.1949(3) 0.0592(3) 0.0537(9) Uani 1 1 d . . .
O1 O 0.3946(2) 0.3002(2) -0.0123(2) 0.0643(8) Uani 1 1 d . . .
C1 C 0.3600(2) 0.3696(3) 0.2241(3) 0.0461(9) Uani 1 1 d . . .
C2 C 0.2161(3) 0.4127(3) 0.2125(3) 0.0593(12) Uani 1 1 d . . .
H2 H 0.1647 0.4462 0.2200 0.071 Uiso 1 1 calc R . .
C3 C 0.2201(3) 0.3362(3) 0.1647(3) 0.0548(11) Uani 1 1 d . . .
H3 H 0.1723 0.3064 0.1323 0.066 Uiso 1 1 calc R . .
C4 C 0.3279(4) 0.5114(3) 0.3064(4) 0.0757(15) Uani 1 1 d . . .
H4 H 0.3914 0.4971 0.3231 0.091 Uiso 1 1 calc R . .
C5 C 0.3413(6) 0.5845(4) 0.2429(5) 0.128(3) Uani 1 1 d . . .
H5A H 0.2847 0.6010 0.2098 0.192 Uiso 1 1 calc R . .
H5B H 0.3834 0.5693 0.1934 0.192 Uiso 1 1 calc R . .
H5C H 0.3648 0.6323 0.2826 0.192 Uiso 1 1 calc R . .
C6 C 0.2981(7) 0.5132(5) 0.4023(5) 0.164(4) Uani 1 1 d . . .
H6A H 0.3144 0.5678 0.4335 0.246 Uiso 1 1 calc R . .
H6B H 0.3255 0.4665 0.4409 0.246 Uiso 1 1 calc R . .
H6C H 0.2336 0.5067 0.3996 0.246 Uiso 1 1 calc R . .
C7 C 0.3435(3) 0.2291(3) 0.1332(3) 0.0493(10) Uani 1 1 d . . .
H7A H 0.2936 0.1947 0.1048 0.059 Uiso 1 1 calc R . .
H7B H 0.3729 0.1960 0.1877 0.059 Uiso 1 1 calc R . .
C8 C 0.4105(3) 0.2458(3) 0.0528(3) 0.0430(9) Uani 1 1 d . . .
C9 C 0.5588(3) 0.1947(3) -0.0086(3) 0.0628(13) Uani 1 1 d . . .
C10 C 0.6041(5) 0.2821(5) -0.0024(6) 0.131(3) Uani 1 1 d . . .
H10A H 0.5619 0.3264 -0.0248 0.196 Uiso 1 1 calc R . .
H10B H 0.6547 0.2823 -0.0445 0.196 Uiso 1 1 calc R . .
H10C H 0.6248 0.2935 0.0659 0.196 Uiso 1 1 calc R . .
C11 C 0.6236(5) 0.1271(7) 0.0296(8) 0.206(6) Uani 1 1 d . . .
H11A H 0.6481 0.1434 0.0951 0.309 Uiso 1 1 calc R . .
H11B H 0.6717 0.1219 -0.0155 0.309 Uiso 1 1 calc R . .
H11C H 0.5930 0.0722 0.0337 0.309 Uiso 1 1 calc R . .
C12 C 0.5269(4) 0.1789(6) -0.1151(5) 0.133(3) Uani 1 1 d . . .
H12A H 0.4948 0.1246 -0.1198 0.199 Uiso 1 1 calc R . .
H12B H 0.5778 0.1766 -0.1565 0.199 Uiso 1 1 calc R . .
H12C H 0.4874 0.2253 -0.1377 0.199 Uiso 1 1 calc R . .
H3N H 0.485(3) 0.159(3) 0.102(3) 0.034(11) Uiso 1 1 d . . .

loop_
_atom_site_aniso_label
_atom_site_aniso_U_11
_atom_site_aniso_U_22
_atom_site_aniso_U_33
_atom_site_aniso_U_23
_atom_site_aniso_U_13
_atom_site_aniso_U_12
Ag1 0.0371(2) 0.0517(3) 0.0630(3) 0.000 -0.00947(18) 0.000
Cl1 0.1014(13) 0.0532(10) 0.0605(10) 0.000 -0.0049(9) 0.000
N1 0.0511(19) 0.0421(19) 0.062(2) -0.0052(17) 0.0015(16) 0.0005(16)
N2 0.0342(15) 0.0421(18) 0.0490(19) -0.0040(14) 0.0004(14) 0.0009(13)
N3 0.046(2) 0.065(3) 0.051(2) 0.016(2) 0.0091(16) 0.0052(17)
O1 0.072(2) 0.064(2) 0.0570(19) 0.0169(16) 0.0107(15) 0.0188(16)
C1 0.0419(19) 0.043(2) 0.053(2) 0.0007(19) -0.0028(17) -0.0028(18)
C2 0.040(2) 0.065(3) 0.073(3) -0.007(2) 0.004(2) 0.010(2)
C3 0.0336(19) 0.072(3) 0.059(3) -0.005(2) -0.0006(18) -0.0005(19)
C4 0.091(4) 0.052(3) 0.085(4) -0.015(3) 0.014(3) -0.010(3)
C5 0.216(9) 0.063(4) 0.107(5) -0.001(4) 0.024(5) -0.039(5)
C6 0.340(14) 0.076(5) 0.079(5) -0.025(4) 0.038(7) -0.066(6)
C7 0.046(2) 0.042(2) 0.060(3) -0.0030(19) 0.0095(19) -0.0039(17)
C8 0.042(2) 0.041(2) 0.047(2) -0.0039(18) 0.0035(17) -0.0021(17)
C9 0.039(2) 0.094(4) 0.056(3) 0.003(2) 0.0101(19) 0.004(2)
C10 0.089(5) 0.171(8) 0.138(7) -0.028(6) 0.051(4) -0.065(5)
C11 0.105(6) 0.300(14) 0.224(10) 0.138(10) 0.097(7) 0.128(8)
C12 0.065(3) 0.253(9) 0.084(4) -0.075(5) 0.025(3) -0.008(5)

loop_
_atom_type_symbol
_atom_type_description
_atom_type_scat_dispersion_real
_atom_type_scat_dispersion_imag
_atom_type_scat_source
C C 0.0033 0.0016 'International Tables Vol C Tables 4.2.6.8 and 6.1.1.4'
H H 0.0000 0.0000 'International Tables Vol C Tables 4.2.6.8 and 6.1.1.4'
O O 0.0106 0.0060 'International Tables Vol C Tables 4.2.6.8 and 6.1.1.4'
N N 0.0061 0.0033 'International Tables Vol C Tables 4.2.6.8 and 6.1.1.4'
Cl Cl 0.1484 0.1585 'International Tables Vol C Tables 4.2.6.8 and 6.1.1.4'
Ag Ag -0.8971 1.1015 'International Tables Vol C Tables 4.2.6.8 and 6.1.1.4'

loop_
_geom_angle_atom_site_label_1
_geom_angle_atom_site_label_2
_geom_angle_atom_site_label_3
_geom_angle
_geom_angle_site_symmetry_1
_geom_angle_site_symmetry_3
_geom_angle_publ_flag
C1 Ag1 C1 176.6(2) . 2_655 ?
C1 N1 C2 110.9(3) . . ?
C1 N1 C4 124.6(4) . . ?
C2 N1 C4 124.5(4) . . ?
C1 N2 C3 110.7(3) . . ?
C1 N2 C7 124.3(3) . . ?
C3 N2 C7 124.9(3) . . ?
C8 N3 C9 126.9(4) . . ?
C8 N3 H3N 117(3) . . ?
C9 N3 H3N 116(3) . . ?
N1 C1 N2 105.0(3) . . ?
N1 C1 Ag1 128.7(3) . . ?
N2 C1 Ag1 126.2(3) . . ?
C3 C2 N1 106.8(4) . . ?
C3 C2 H2 126.6 . . ?
N1 C2 H2 126.6 . . ?
C2 C3 N2 106.5(4) . . ?
C2 C3 H3 126.8 . . ?
N2 C3 H3 126.8 . . ?
C6 C4 C5 126.7(6) . . ?
C6 C4 N1 114.5(5) . . ?
C5 C4 N1 112.2(5) . . ?
C6 C4 H4 98.5 . . ?
C5 C4 H4 98.5 . . ?
N1 C4 H4 98.5 . . ?
C4 C5 H5A 109.5 . . ?
C4 C5 H5B 109.5 . . ?
H5A C5 H5B 109.5 . . ?
C4 C5 H5C 109.5 . . ?
H5A C5 H5C 109.5 . . ?
H5B C5 H5C 109.5 . . ?
C4 C6 H6A 109.5 . . ?
C4 C6 H6B 109.5 . . ?
H6A C6 H6B 109.5 . . ?
C4 C6 H6C 109.5 . . ?
H6A C6 H6C 109.5 . . ?
H6B C6 H6C 109.5 . . ?
N2 C7 C8 111.4(3) . . ?
N2 C7 H7A 109.3 . . ?
C8 C7 H7A 109.3 . . ?
N2 C7 H7B 109.3 . . ?
C8 C7 H7B 109.3 . . ?
H7A C7 H7B 108.0 . . ?
O1 C8 N3 125.1(4) . . ?
O1 C8 C7 120.6(4) . . ?
N3 C8 C7 114.2(4) . . ?
N3 C9 C11 107.1(4) . . ?
N3 C9 C12 111.5(4) . . ?
C11 C9 C12 112.1(7) . . ?
N3 C9 C10 108.6(4) . . ?
C11 C9 C10 109.1(7) . . ?
C12 C9 C10 108.4(6) . . ?
C9 C10 H10A 109.5 . . ?
C9 C10 H10B 109.5 . . ?
H10A C10 H10B 109.5 . . ?
C9 C10 H10C 109.5 . . ?
H10A C10 H10C 109.5 . . ?
H10B C10 H10C 109.5 . . ?
C9 C11 H11A 109.5 . . ?
C9 C11 H11B 109.5 . . ?
H11A C11 H11B 109.5 . . ?
C9 C11 H11C 109.5 . . ?
H11A C11 H11C 109.5 . . ?
H11B C11 H11C 109.5 . . ?
C9 C12 H12A 109.5 . . ?
C9 C12 H12B 109.5 . . ?
H12A C12 H12B 109.5 . . ?
C9 C12 H12C 109.5 . . ?
H12A C12 H12C 109.5 . . ?
H12B C12 H12C 109.5 . . ?

loop_
_geom_bond_atom_site_label_1
_geom_bond_atom_site_label_2
_geom_bond_distance
_geom_bond_site_symmetry_2
_geom_bond_publ_flag
Ag1 C1 2.087(4) . ?
Ag1 C1 2.087(4) 2_655 ?
N1 C1 1.335(5) . ?
N1 C2 1.374(5) . ?
N1 C4 1.482(6) . ?
N2 C1 1.346(5) . ?
N2 C3 1.376(5) . ?
N2 C7 1.457(5) . ?
N3 C8 1.325(5) . ?
N3 C9 1.484(5) . ?
N3 H3N 0.79(4) . ?
O1 C8 1.217(5) . ?
C2 C3 1.339(6) . ?
C2 H2 0.9300 . ?
C3 H3 0.9300 . ?
C4 C6 1.374(8) . ?
C4 C5 1.425(8) . ?
C4 H4 0.9800 . ?
C5 H5A 0.9600 . ?
C5 H5B 0.9600 . ?
C5 H5C 0.9600 . ?
C6 H6A 0.9600 . ?
C6 H6B 0.9600 . ?
C6 H6C 0.9600 . ?
C7 C8 1.521(5) . ?
C7 H7A 0.9700 . ?
C7 H7B 0.9700 . ?
C9 C11 1.486(8) . ?
C9 C12 1.490(7) . ?
C9 C10 1.501(8) . ?
C10 H10A 0.9600 . ?
C10 H10B 0.9600 . ?
C10 H10C 0.9600 . ?
C11 H11A 0.9600 . ?
C11 H11B 0.9600 . ?
C11 H11C 0.9600 . ?
C12 H12A 0.9600 . ?
C12 H12B 0.9600 . ?
C12 H12C 0.9600 . ?

loop_
_geom_torsion_atom_site_label_1
_geom_torsion_atom_site_label_2
_geom_torsion_atom_site_label_3
_geom_torsion_atom_site_label_4
_geom_torsion
_geom_torsion_site_symmetry_1
_geom_torsion_site_symmetry_2
_geom_torsion_site_symmetry_3
_geom_torsion_site_symmetry_4
_geom_torsion_publ_flag
C2 N1 C1 N2 -0.3(5) . . . . ?
C4 N1 C1 N2 179.6(4) . . . . ?
C2 N1 C1 Ag1 176.1(3) . . . . ?
C4 N1 C1 Ag1 -4.0(6) . . . . ?
C3 N2 C1 N1 0.4(4) . . . . ?
C7 N2 C1 N1 -178.4(3) . . . . ?
C3 N2 C1 Ag1 -176.1(3) . . . . ?
C7 N2 C1 Ag1 5.0(5) . . . . ?
C1 Ag1 C1 N1 -26.4(4) 2_655 . . . ?
C1 Ag1 C1 N2 149.3(3) 2_655 . . . ?
C1 N1 C2 C3 0.0(5) . . . . ?
C4 N1 C2 C3 -179.8(4) . . . . ?
N1 C2 C3 N2 0.2(5) . . . . ?
C1 N2 C3 C2 -0.4(5) . . . . ?
C7 N2 C3 C2 178.4(4) . . . . ?
C1 N1 C4 C6 -109.2(7) . . . . ?
C2 N1 C4 C6 70.6(8) . . . . ?
C1 N1 C4 C5 97.1(6) . . . . ?
C2 N1 C4 C5 -83.0(7) . . . . ?
C1 N2 C7 C8 -64.3(5) . . . . ?
C3 N2 C7 C8 117.0(4) . . . . ?
C9 N3 C8 O1 1.6(7) . . . . ?
C9 N3 C8 C7 179.2(4) . . . . ?
N2 C7 C8 O1 -44.3(5) . . . . ?
N2 C7 C8 N3 138.0(4) . . . . ?
C8 N3 C9 C11 179.4(7) . . . . ?
C8 N3 C9 C12 -57.7(7) . . . . ?
C8 N3 C9 C10 61.7(6) . . . . ?
